data_7015874
loop_
_publ_author_name
'Eckenhoff, William T.'
'Pintauer, Tomislav'

_publ_section_title
;
 Atom transfer radical addition (ATRA) catalyzed by copper complexes
 with tris[2-(dimethylamino)ethyl]amine (Me6TREN) ligand in the
 presence of free-radical diazo initiator AIBN.
;
_journal_issue 18
_journal_name_full 'Dalton transactions (Cambridge, England : 2003)'
_journal_page_first 4909
_journal_page_last 4917
_journal_paper_doi 10.1039/c1dt10189g
_journal_volume 40
_journal_year 2011
_chemical_formula_moiety 'C9 H14 Br Cl3'
_chemical_formula_sum 'C9 H14 Br Cl3'
_chemical_formula_weight 308.46
_chemical_name_systematic
;
1S-Bromo-4S-(trichloromethyl)cyclooctane
;
_space_group_IT_number 2
_symmetry_cell_setting triclinic
_symmetry_space_group_name_Hall '-P 1'
_symmetry_space_group_name_H-M 'P -1'
_atom_sites_solution_hydrogens geom
_atom_sites_solution_primary direct
_atom_sites_solution_secondary difmap
_audit_creation_method SHELXL-97
_cell_angle_alpha 89.5290(10)
_cell_angle_beta 78.3550(10)
_cell_angle_gamma 71.4070(10)
_cell_formula_units_Z 2
_cell_length_a 7.5398(5)
_cell_length_b 8.8709(6)
_cell_length_c 9.3096(7)
_cell_measurement_reflns_used 3084
_cell_measurement_temperature 150(2)
_cell_measurement_theta_max 31.7335
_cell_measurement_theta_min 2.9155
_cell_volume 576.97(7)
_computing_cell_refinement 'SAINT (Bruker, 1998)'
_computing_data_collection 'SMART (Bruker, 1998)'
_computing_data_reduction SAINT
_computing_molecular_graphics 'SHELXTL (Sheldrick, 2000)'
_computing_publication_material 'ORTEP-3 for Windows (Faruggia, 1997)'
_computing_structure_refinement 'SHELXL-97 (Sheldrick, 1997)'
_computing_structure_solution 'SHELXS-97 (Sheldrick, 1997)'
_diffrn_ambient_temperature 150(2)
_diffrn_measured_fraction_theta_full 0.908
_diffrn_measured_fraction_theta_max 0.908
_diffrn_measurement_device_type 'Bruker Smart ApexII'
_diffrn_measurement_method '\f and \w Scans'
_diffrn_radiation_monochromator graphite
_diffrn_radiation_source 'fine-focus sealed tube'
_diffrn_radiation_type MoK\a
_diffrn_radiation_wavelength 0.71073
_diffrn_reflns_av_R_equivalents 0.0148
_diffrn_reflns_av_sigmaI/netI 0.0255
_diffrn_reflns_limit_h_max 11
_diffrn_reflns_limit_h_min -11
_diffrn_reflns_limit_k_max 12
_diffrn_reflns_limit_k_min -13
_diffrn_reflns_limit_l_max 13
_diffrn_reflns_limit_l_min -13
_diffrn_reflns_number 7425
_diffrn_reflns_theta_full 32.53
_diffrn_reflns_theta_max 32.53
_diffrn_reflns_theta_min 2.24
_diffrn_standards_interval_count 0
_diffrn_standards_interval_time 0
_diffrn_standards_number 3815
_exptl_absorpt_coefficient_mu 4.210
_exptl_absorpt_correction_T_max 0.6782
_exptl_absorpt_correction_T_min 0.3927
_exptl_absorpt_correction_type multi-scan
_exptl_absorpt_process_details 'SADABS (Sheldrick, 2002)'
_exptl_crystal_colour rhomboid
_exptl_crystal_density_diffrn 1.776
_exptl_crystal_density_method 'not measured'
_exptl_crystal_description colorless
_exptl_crystal_F_000 308
_exptl_crystal_size_max 0.27
_exptl_crystal_size_mid 0.22
_exptl_crystal_size_min 0.10
_refine_diff_density_max 2.186
_refine_diff_density_min -1.098
_refine_diff_density_rms 0.091
_refine_ls_extinction_method none
_refine_ls_goodness_of_fit_ref 0.835
_refine_ls_hydrogen_treatment constr
_refine_ls_matrix_type full
_refine_ls_number_parameters 118
_refine_ls_number_reflns 3815
_refine_ls_number_restraints 0
_refine_ls_restrained_S_all 0.835
_refine_ls_R_factor_all 0.0480
_refine_ls_R_factor_gt 0.0376
_refine_ls_shift/su_max 0.001
_refine_ls_shift/su_mean 0.000
_refine_ls_structure_factor_coef Fsqd
_refine_ls_weighting_details 'calc w=1/[\s^2^(Fo^2^)+(0.1000P)^2^+0.7809P] where P=(Fo^2^+2Fc^2^)/3'
_refine_ls_weighting_scheme calc
_refine_ls_wR_factor_gt 0.1186
_refine_ls_wR_factor_ref 0.1282
_reflns_number_gt 3173
_reflns_number_total 3815
_reflns_threshold_expression >2sigma(I)
_cod_data_source_file c1dt10189g.txt
_cod_data_source_block cis-1-Bromo-4-(trichloromethyl)cyclooctane
_cod_database_code 7015874

loop_
_symmetry_equiv_pos_as_xyz
'x, y, z'
'-x, -y, -z'

loop_
_atom_site_label
_atom_site_type_symbol
_atom_site_fract_x
_atom_site_fract_y
_atom_site_fract_z
_atom_site_U_iso_or_equiv
_atom_site_adp_type
_atom_site_occupancy
_atom_site_symmetry_multiplicity
_atom_site_calc_flag
_atom_site_refinement_flags
_atom_site_disorder_assembly
_atom_site_disorder_group
Br1 Br 0.28902(4) 0.47716(4) 0.23942(4) 0.03620(11) Uani 1 1 d . . .
Cl2 Cl 0.45233(9) -0.14931(8) 0.29119(7) 0.02703(14) Uani 1 1 d . . .
Cl3 Cl 0.77990(11) -0.24047(8) 0.42240(8) 0.03059(15) Uani 1 1 d . . .
Cl4 Cl 0.82896(10) -0.27747(8) 0.10647(7) 0.03039(15) Uani 1 1 d . . .
C1 C 0.6946(4) -0.1510(3) 0.2660(3) 0.0213(4) Uani 1 1 d . . .
C4 C 0.6435(4) 0.2548(3) 0.0801(3) 0.0271(5) Uani 1 1 d . . .
H4A H 0.7834 0.2295 0.0454 0.033 Uiso 1 1 calc R . .
H4B H 0.5846 0.2853 -0.0063 0.033 Uiso 1 1 calc R . .
C6 C 0.6462(4) 0.3867(3) 0.3285(3) 0.0235(4) Uani 1 1 d . . .
H6A H 0.5875 0.3194 0.3941 0.028 Uiso 1 1 calc R . .
H6B H 0.6046 0.4941 0.3785 0.028 Uiso 1 1 calc R . .
C3 C 0.6065(4) 0.1021(3) 0.1330(3) 0.0274(5) Uani 1 1 d . . .
H3A H 0.6445 0.0252 0.0470 0.033 Uiso 1 1 calc R . .
H3B H 0.4668 0.1273 0.1694 0.033 Uiso 1 1 calc R . .
C5 C 0.5732(4) 0.4000(3) 0.1874(3) 0.0239(5) Uani 1 1 d . . .
H5 H 0.6124 0.4861 0.1336 0.029 Uiso 1 1 calc R . .
C2 C 0.7072(3) 0.0187(3) 0.2537(2) 0.0201(4) Uani 1 1 d . . .
H2 H 0.6350 0.0796 0.3489 0.024 Uiso 1 1 calc R . .
C9 C 0.9169(4) 0.0148(3) 0.2346(3) 0.0246(5) Uani 1 1 d . . .
H9A H 0.9954 -0.0927 0.2555 0.029 Uiso 1 1 calc R . .
H9B H 0.9647 0.0323 0.1308 0.029 Uiso 1 1 calc R . .
C7 C 0.8663(4) 0.3152(3) 0.3046(3) 0.0254(5) Uani 1 1 d . . .
H7A H 0.9222 0.3297 0.2018 0.031 Uiso 1 1 calc R . .
H7B H 0.9107 0.3772 0.3692 0.031 Uiso 1 1 calc R . .
C8 C 0.9458(4) 0.1390(3) 0.3337(3) 0.0265(5) Uani 1 1 d . . .
H8A H 0.8881 0.1255 0.4363 0.032 Uiso 1 1 calc R . .
H8B H 1.0851 0.1129 0.3274 0.032 Uiso 1 1 calc R . .

loop_
_atom_site_aniso_label
_atom_site_aniso_U_11
_atom_site_aniso_U_22
_atom_site_aniso_U_33
_atom_site_aniso_U_23
_atom_site_aniso_U_13
_atom_site_aniso_U_12
Br1 0.02289(15) 0.03952(19) 0.0472(2) 0.01361(13) -0.01080(12) -0.00967(12)
Cl2 0.0229(3) 0.0266(3) 0.0339(3) 0.0031(2) -0.0055(2) -0.0115(2)
Cl3 0.0380(4) 0.0262(3) 0.0320(3) 0.0086(2) -0.0172(3) -0.0107(3)
Cl4 0.0318(3) 0.0242(3) 0.0317(3) -0.0085(2) 0.0019(2) -0.0093(2)
C1 0.0216(10) 0.0213(10) 0.0223(10) 0.0002(8) -0.0057(8) -0.0079(8)
C4 0.0352(14) 0.0272(12) 0.0224(10) 0.0042(9) -0.0104(10) -0.0122(10)
C6 0.0255(11) 0.0195(10) 0.0254(11) -0.0001(8) -0.0047(9) -0.0077(9)
C3 0.0369(14) 0.0239(11) 0.0297(12) 0.0062(9) -0.0176(11) -0.0149(10)
C5 0.0222(11) 0.0238(11) 0.0265(11) 0.0064(9) -0.0054(9) -0.0088(9)
C2 0.0207(10) 0.0185(10) 0.0220(10) -0.0004(8) -0.0053(8) -0.0070(8)
C9 0.0188(10) 0.0214(11) 0.0323(12) -0.0024(9) -0.0038(9) -0.0058(8)
C7 0.0242(11) 0.0242(11) 0.0312(12) -0.0007(9) -0.0088(9) -0.0104(9)
C8 0.0235(11) 0.0257(12) 0.0327(12) -0.0014(9) -0.0120(10) -0.0075(9)

loop_
_atom_type_symbol
_atom_type_description
_atom_type_scat_dispersion_real
_atom_type_scat_dispersion_imag
_atom_type_scat_source
C C 0.0033 0.0016 'International Tables Vol C Tables 4.2.6.8 and 6.1.1.4'
H H 0.0000 0.0000 'International Tables Vol C Tables 4.2.6.8 and 6.1.1.4'
Cl Cl 0.1484 0.1585 'International Tables Vol C Tables 4.2.6.8 and 6.1.1.4'
Br Br -0.2901 2.4595 'International Tables Vol C Tables 4.2.6.8 and 6.1.1.4'

loop_
_geom_angle_atom_site_label_1
_geom_angle_atom_site_label_2
_geom_angle_atom_site_label_3
_geom_angle
_geom_angle_site_symmetry_1
_geom_angle_site_symmetry_3
_geom_angle_publ_flag
C2 C1 Cl4 112.23(17) . . ?
C2 C1 Cl3 110.94(16) . . ?
Cl4 C1 Cl3 108.37(13) . . ?
C2 C1 Cl2 111.37(17) . . ?
Cl4 C1 Cl2 107.57(13) . . ?
Cl3 C1 Cl2 106.09(13) . . ?
C5 C4 C3 118.4(2) . . ?
C5 C4 H4A 107.7 . . ?
C3 C4 H4A 107.7 . . ?
C5 C4 H4B 107.7 . . ?
C3 C4 H4B 107.7 . . ?
H4A C4 H4B 107.1 . . ?
C5 C6 C7 113.5(2) . . ?
C5 C6 H6A 108.9 . . ?
C7 C6 H6A 108.9 . . ?
C5 C6 H6B 108.9 . . ?
C7 C6 H6B 108.9 . . ?
H6A C6 H6B 107.7 . . ?
C4 C3 C2 117.4(2) . . ?
C4 C3 H3A 108.0 . . ?
C2 C3 H3A 108.0 . . ?
C4 C3 H3B 108.0 . . ?
C2 C3 H3B 108.0 . . ?
H3A C3 H3B 107.2 . . ?
C6 C5 C4 118.5(2) . . ?
C6 C5 Br1 108.05(17) . . ?
C4 C5 Br1 110.00(18) . . ?
C6 C5 H5 106.5 . . ?
C4 C5 H5 106.5 . . ?
Br1 C5 H5 106.5 . . ?
C3 C2 C1 110.04(19) . . ?
C3 C2 C9 114.3(2) . . ?
C1 C2 C9 110.5(2) . . ?
C3 C2 H2 107.2 . . ?
C1 C2 H2 107.2 . . ?
C9 C2 H2 107.2 . . ?
C8 C9 C2 114.4(2) . . ?
C8 C9 H9A 108.7 . . ?
C2 C9 H9A 108.7 . . ?
C8 C9 H9B 108.7 . . ?
C2 C9 H9B 108.7 . . ?
H9A C9 H9B 107.6 . . ?
C8 C7 C6 116.2(2) . . ?
C8 C7 H7A 108.2 . . ?
C6 C7 H7A 108.2 . . ?
C8 C7 H7B 108.2 . . ?
C6 C7 H7B 108.2 . . ?
H7A C7 H7B 107.4 . . ?
C7 C8 C9 118.6(2) . . ?
C7 C8 H8A 107.7 . . ?
C9 C8 H8A 107.7 . . ?
C7 C8 H8B 107.7 . . ?
C9 C8 H8B 107.7 . . ?
H8A C8 H8B 107.1 . . ?

loop_
_geom_bond_atom_site_label_1
_geom_bond_atom_site_label_2
_geom_bond_distance
_geom_bond_site_symmetry_2
_geom_bond_publ_flag
Br1 C5 1.986(3) . ?
Cl2 C1 1.790(3) . ?
Cl3 C1 1.788(3) . ?
Cl4 C1 1.785(2) . ?
C1 C2 1.540(3) . ?
C4 C5 1.520(4) . ?
C4 C3 1.526(4) . ?
C4 H4A 0.9900 . ?
C4 H4B 0.9900 . ?
C6 C5 1.513(4) . ?
C6 C7 1.545(4) . ?
C6 H6A 0.9900 . ?
C6 H6B 0.9900 . ?
C3 C2 1.536(3) . ?
C3 H3A 0.9900 . ?
C3 H3B 0.9900 . ?
C5 H5 1.0000 . ?
C2 C9 1.544(3) . ?
C2 H2 1.0000 . ?
C9 C8 1.538(3) . ?
C9 H9A 0.9900 . ?
C9 H9B 0.9900 . ?
C7 C8 1.528(4) . ?
C7 H7A 0.9900 . ?
C7 H7B 0.9900 . ?
C8 H8A 0.9900 . ?
C8 H8B 0.9900 . ?
